data_7021037
loop_
_publ_author_name
'Suttil, James A.'
'McGuinness, David S.'
'Gardiner, Michael G.'
'Evans, Stephen J.'

_publ_section_title
;
 Ethylene polymerisation and oligomerisation with arene-substituted
 phenoxy-imine complexes of titanium: investigation of multi-mechanism
 catalytic behaviour.
;
_journal_issue 12
_journal_name_full 'Dalton transactions (Cambridge, England : 2003)'
_journal_page_first 4185
_journal_page_last 4196
_journal_paper_doi 10.1039/c3dt32183e
_journal_volume 42
_journal_year 2013
_chemical_formula_sum 'C30 H28 Cl2 N2 O2 Ti'
_chemical_formula_weight 567.34
_chemical_name_systematic
;
?
;
_space_group_IT_number 14
_symmetry_cell_setting monoclinic
_symmetry_Int_Tables_number 14
_symmetry_space_group_name_Hall '-P 2ybc'
_symmetry_space_group_name_H-M 'P 1 21/c 1'
_atom_sites_solution_hydrogens geom
_atom_sites_solution_primary direct
_atom_sites_solution_secondary difmap
_audit_creation_method SHELXL-97
_cell_angle_alpha 90.00
_cell_angle_beta 90.750(3)
_cell_angle_gamma 90.00
_cell_formula_units_Z 4
_cell_length_a 7.1820(12)
_cell_length_b 25.1880(16)
_cell_length_c 14.674(4)
_cell_measurement_reflns_used 30319
_cell_measurement_temperature 100(2)
_cell_measurement_theta_max 24.11
_cell_measurement_theta_min 1.61
_cell_volume 2654.3(9)
_computing_cell_refinement XDS
_computing_data_collection BLU-ICE
_computing_data_reduction XDS
_computing_molecular_graphics
;
'X-SEED (Barbour, 2008) and ORTEPIII (Farrugia, 1998)'
;
_computing_publication_material 'WinGX (Farrugia, 1999)'
_computing_structure_refinement 'SHELXL-97 (Sheldrick, 1997)'
_computing_structure_solution 'SHELXS-97 (Sheldrick, 1990)'
_diffrn_ambient_temperature 100(2)
_diffrn_detector_area_resol_mean 'ADSC Q210'
_diffrn_measured_fraction_theta_full 0.836
_diffrn_measured_fraction_theta_max 0.836
_diffrn_measurement_device_type '3-BM1 Australian Synchrotron'
_diffrn_measurement_method Rotation
_diffrn_radiation_monochromator Si<111>
_diffrn_radiation_source 'synchrotron BM'
_diffrn_radiation_type Synchrotron
_diffrn_radiation_wavelength 0.71067
_diffrn_reflns_av_R_equivalents 0.0887
_diffrn_reflns_av_sigmaI/netI 0.1140
_diffrn_reflns_limit_h_max 8
_diffrn_reflns_limit_h_min -8
_diffrn_reflns_limit_k_max 28
_diffrn_reflns_limit_k_min -28
_diffrn_reflns_limit_l_max 16
_diffrn_reflns_limit_l_min -16
_diffrn_reflns_number 23158
_diffrn_reflns_theta_full 24.11
_diffrn_reflns_theta_max 24.11
_diffrn_reflns_theta_min 1.61
_exptl_absorpt_coefficient_mu 0.555
_exptl_absorpt_correction_type none
_exptl_crystal_colour red
_exptl_crystal_density_diffrn 1.420
_exptl_crystal_density_method 'not measured'
_exptl_crystal_description prism
_exptl_crystal_F_000 1176
_exptl_crystal_size_max 0.15
_exptl_crystal_size_mid 0.10
_exptl_crystal_size_min 0.10
_refine_diff_density_max 0.463
_refine_diff_density_min -1.142
_refine_diff_density_rms 0.106
_refine_ls_extinction_method none
_refine_ls_goodness_of_fit_ref 1.049
_refine_ls_hydrogen_treatment constr
_refine_ls_matrix_type full
_refine_ls_number_parameters 334
_refine_ls_number_reflns 3535
_refine_ls_number_restraints 0
_refine_ls_restrained_S_all 1.049
_refine_ls_R_factor_all 0.0735
_refine_ls_R_factor_gt 0.0696
_refine_ls_shift/su_max 0.001
_refine_ls_shift/su_mean 0.000
_refine_ls_structure_factor_coef Fsqd
_refine_ls_weighting_details 'calc w=1/[\s^2^(Fo^2^)+(0.0857P)^2^+3.2506P] where P=(Fo^2^+2Fc^2^)/3'
_refine_ls_weighting_scheme calc
_refine_ls_wR_factor_gt 0.1695
_refine_ls_wR_factor_ref 0.1733
_reflns_number_gt 3227
_reflns_number_total 3535
_reflns_threshold_expression >2sigma(I)
_cod_data_source_file c3dt32183e.txt
_cod_data_source_block d:\14js99\re\re
_cod_original_cell_volume 2654.3(8)
_cod_original_sg_symbol_H-M P21/c
_cod_database_code 7021037

loop_
_symmetry_equiv_pos_as_xyz
'x, y, z'
'-x, y+1/2, -z+1/2'
'-x, -y, -z'
'x, -y-1/2, z-1/2'

loop_
_atom_site_label
_atom_site_type_symbol
_atom_site_fract_x
_atom_site_fract_y
_atom_site_fract_z
_atom_site_U_iso_or_equiv
_atom_site_adp_type
_atom_site_occupancy
_atom_site_symmetry_multiplicity
_atom_site_calc_flag
_atom_site_refinement_flags
Ti1 Ti 0.40026(8) 0.40302(2) 0.17221(4) 0.0142(2) Uani 1 1 d .
Cl1 Cl 0.66834(11) 0.41290(3) 0.25806(5) 0.0204(3) Uani 1 1 d .
Cl2 Cl 0.52593(12) 0.40470(3) 0.02731(5) 0.0208(3) Uani 1 1 d .
O1 O 0.4162(3) 0.32844(9) 0.17737(15) 0.0201(5) Uani 1 1 d .
O2 O 0.3373(3) 0.47429(8) 0.17379(15) 0.0168(5) Uani 1 1 d .
N1 N 0.2412(4) 0.39192(11) 0.29786(19) 0.0181(6) Uani 1 1 d .
N2 N 0.1277(4) 0.39516(10) 0.10640(18) 0.0154(6) Uani 1 1 d .
C1 C 0.4124(5) 0.29092(13) 0.2393(2) 0.0208(8) Uani 1 1 d .
C2 C 0.3191(5) 0.29833(13) 0.3217(2) 0.0201(7) Uani 1 1 d .
C3 C 0.3107(5) 0.25687(15) 0.3852(3) 0.0269(8) Uani 1 1 d .
H3 H 0.2414 0.2614 0.4394 0.032 Uiso 1 1 calc R
C4 C 0.4017(6) 0.20972(15) 0.3698(3) 0.0297(9) Uani 1 1 d .
H4 H 0.3992 0.1821 0.4139 0.036 Uiso 1 1 calc R
C5 C 0.4978(5) 0.20304(15) 0.2885(3) 0.0299(9) Uani 1 1 d .
H5 H 0.5613 0.1706 0.2777 0.036 Uiso 1 1 calc R
C6 C 0.5027(5) 0.24269(14) 0.2232(3) 0.0248(8) Uani 1 1 d .
H6 H 0.5669 0.2372 0.1678 0.030 Uiso 1 1 calc R
C7 C 0.2298(5) 0.34824(13) 0.3435(2) 0.0193(7) Uani 1 1 d .
H7 H 0.1556 0.3489 0.3966 0.023 Uiso 1 1 calc R
C8 C 0.1429(5) 0.43723(13) 0.3373(2) 0.0202(7) Uani 1 1 d .
H8A H 0.0470 0.4240 0.3796 0.024 Uiso 1 1 calc R
H8B H 0.0786 0.4572 0.2880 0.024 Uiso 1 1 calc R
C9 C 0.2756(5) 0.47497(13) 0.3893(2) 0.0212(7) Uani 1 1 d .
H9A H 0.3949 0.4773 0.3565 0.025 Uiso 1 1 calc R
H9B H 0.2202 0.5109 0.3909 0.025 Uiso 1 1 calc R
C10 C 0.3127(5) 0.45626(13) 0.4854(2) 0.0199(7) Uani 1 1 d .
C11 C 0.2201(5) 0.47929(14) 0.5589(2) 0.0231(8) Uani 1 1 d .
H11 H 0.1394 0.5086 0.5481 0.028 Uiso 1 1 calc R
C12 C 0.2432(5) 0.46049(15) 0.6469(2) 0.0257(8) Uani 1 1 d .
H12 H 0.1813 0.4773 0.6959 0.031 Uiso 1 1 calc R
C13 C 0.3565(5) 0.41725(15) 0.6630(2) 0.0260(8) Uani 1 1 d .
H13 H 0.3696 0.4033 0.7229 0.031 Uiso 1 1 calc R
C14 C 0.4514(5) 0.39414(16) 0.5915(3) 0.0286(9) Uani 1 1 d .
H14 H 0.5308 0.3646 0.6027 0.034 Uiso 1 1 calc R
C15 C 0.4309(5) 0.41401(14) 0.5036(2) 0.0242(8) Uani 1 1 d .
H15 H 0.4989 0.3984 0.4553 0.029 Uiso 1 1 calc R
C16 C 0.1946(5) 0.50719(13) 0.1587(2) 0.0158(7) Uani 1 1 d .
C17 C 0.0272(5) 0.48750(13) 0.1209(2) 0.0168(7) Uani 1 1 d .
C18 C -0.1216(5) 0.52247(13) 0.1059(2) 0.0187(7) Uani 1 1 d .
H18 H -0.2345 0.5096 0.0797 0.022 Uiso 1 1 calc R
C19 C -0.1064(5) 0.57532(14) 0.1287(2) 0.0225(8) Uani 1 1 d .
H19 H -0.2083 0.5987 0.1185 0.027 Uiso 1 1 calc R
C20 C 0.0597(6) 0.59431(13) 0.1670(3) 0.0243(8) Uani 1 1 d .
H20 H 0.0701 0.6307 0.1830 0.029 Uiso 1 1 calc R
C21 C 0.2092(5) 0.56073(13) 0.1818(2) 0.0211(8) Uani 1 1 d .
H21 H 0.3217 0.5741 0.2076 0.025 Uiso 1 1 calc R
C22 C 0.0077(5) 0.43283(13) 0.0937(2) 0.0172(7) Uani 1 1 d .
H22 H -0.1051 0.4234 0.0632 0.021 Uiso 1 1 calc R
C23 C 0.0758(5) 0.34338(13) 0.0660(2) 0.0180(7) Uani 1 1 d .
H23A H 0.1906 0.3235 0.0514 0.022 Uiso 1 1 calc R
H23B H 0.0063 0.3495 0.0083 0.022 Uiso 1 1 calc R
C24 C -0.0435(5) 0.30977(13) 0.1294(2) 0.0196(7) Uani 1 1 d .
H24A H 0.0224 0.3047 0.1884 0.024 Uiso 1 1 calc R
H24B H -0.1626 0.3282 0.1411 0.024 Uiso 1 1 calc R
C25 C -0.0814(5) 0.25647(13) 0.0855(2) 0.0189(7) Uani 1 1 d .
C26 C -0.1940(5) 0.25321(14) 0.0081(3) 0.0247(8) Uani 1 1 d .
H26 H -0.2497 0.2845 -0.0161 0.030 Uiso 1 1 calc R
C27 C -0.2260(5) 0.20468(16) -0.0343(3) 0.0310(9) Uani 1 1 d .
H27 H -0.3022 0.2029 -0.0876 0.037 Uiso 1 1 calc R
C28 C -0.1475(5) 0.15920(15) 0.0007(3) 0.0324(9) Uani 1 1 d .
H28 H -0.1700 0.1260 -0.0281 0.039 Uiso 1 1 calc R
C29 C -0.0368(5) 0.16186(15) 0.0771(3) 0.0341(9) Uani 1 1 d .
H29 H 0.0168 0.1303 0.1015 0.041 Uiso 1 1 calc R
C30 C -0.0021(5) 0.21011(14) 0.1194(3) 0.0273(8) Uani 1 1 d .
H30 H 0.0766 0.2115 0.1719 0.033 Uiso 1 1 calc R

loop_
_atom_site_aniso_label
_atom_site_aniso_U_11
_atom_site_aniso_U_22
_atom_site_aniso_U_33
_atom_site_aniso_U_23
_atom_site_aniso_U_13
_atom_site_aniso_U_12
Ti1 0.0154(4) 0.0123(4) 0.0148(4) -0.0005(2) -0.0032(3) 0.0009(2)
Cl1 0.0176(5) 0.0238(5) 0.0197(5) -0.0032(3) -0.0054(4) 0.0024(3)
Cl2 0.0204(5) 0.0259(5) 0.0160(5) -0.0023(3) -0.0006(4) -0.0022(3)
O1 0.0206(13) 0.0189(13) 0.0207(12) -0.0023(9) -0.0025(10) 0.0020(9)
O2 0.0175(12) 0.0148(11) 0.0182(12) -0.0010(9) -0.0031(10) 0.0008(9)
N1 0.0194(15) 0.0207(15) 0.0142(14) -0.0031(11) -0.0072(12) 0.0002(11)
N2 0.0200(15) 0.0132(13) 0.0129(13) 0.0004(10) -0.0005(12) -0.0014(11)
C1 0.0175(18) 0.0200(18) 0.0249(18) -0.0038(14) -0.0070(15) -0.0026(13)
C2 0.0206(18) 0.0153(17) 0.0242(18) 0.0037(14) -0.0047(15) 0.0006(13)
C3 0.030(2) 0.025(2) 0.0258(19) 0.0038(15) -0.0041(17) -0.0028(15)
C4 0.036(2) 0.0200(19) 0.033(2) 0.0078(16) -0.0053(18) -0.0030(15)
C5 0.032(2) 0.0162(18) 0.041(2) 0.0039(16) -0.0058(18) 0.0038(15)
C6 0.0263(18) 0.0166(17) 0.0315(19) -0.0029(15) -0.0011(16) -0.0009(14)
C7 0.0209(18) 0.0203(17) 0.0165(16) -0.0002(13) -0.0037(14) -0.0014(13)
C8 0.0212(18) 0.0222(18) 0.0172(17) 0.0025(13) -0.0009(14) 0.0014(14)
C9 0.0247(18) 0.0170(17) 0.0219(18) -0.0019(13) -0.0013(15) 0.0003(13)
C10 0.0204(18) 0.0203(18) 0.0189(17) -0.0029(13) -0.0011(15) -0.0048(13)
C11 0.0247(19) 0.0224(18) 0.0222(18) -0.0017(14) 0.0001(15) 0.0020(14)
C12 0.030(2) 0.028(2) 0.0192(18) -0.0059(14) -0.0007(16) -0.0040(15)
C13 0.025(2) 0.033(2) 0.0194(18) 0.0009(15) -0.0047(16) -0.0020(16)
C14 0.025(2) 0.034(2) 0.026(2) 0.0010(16) -0.0064(17) 0.0055(15)
C15 0.026(2) 0.028(2) 0.0191(18) -0.0017(14) -0.0022(16) 0.0042(15)
C16 0.0210(17) 0.0146(16) 0.0118(15) 0.0030(12) -0.0016(13) 0.0017(13)
C17 0.0212(18) 0.0179(17) 0.0112(15) 0.0024(12) -0.0006(14) 0.0021(13)
C18 0.0209(19) 0.0214(18) 0.0138(16) 0.0031(13) -0.0036(14) 0.0033(13)
C19 0.028(2) 0.0219(18) 0.0177(17) 0.0046(14) 0.0046(15) 0.0088(15)
C20 0.036(2) 0.0147(17) 0.0224(18) 0.0016(13) -0.0001(17) 0.0023(14)
C21 0.0277(19) 0.0159(17) 0.0197(17) -0.0003(13) -0.0050(15) -0.0003(14)
C22 0.0183(16) 0.0194(17) 0.0139(16) 0.0010(13) -0.0030(13) -0.0015(14)
C23 0.0218(17) 0.0156(16) 0.0165(16) -0.0022(13) -0.0038(14) -0.0026(13)
C24 0.0202(18) 0.0178(17) 0.0209(17) 0.0016(14) -0.0002(14) -0.0016(13)
C25 0.0171(16) 0.0166(17) 0.0229(17) -0.0008(13) 0.0008(14) -0.0026(13)
C26 0.0239(18) 0.0211(18) 0.0289(19) -0.0013(15) -0.0056(16) -0.0003(14)
C27 0.025(2) 0.035(2) 0.033(2) -0.0083(17) -0.0034(18) -0.0069(16)
C28 0.025(2) 0.023(2) 0.049(2) -0.0136(17) 0.0058(19) -0.0066(15)
C29 0.031(2) 0.0146(18) 0.057(3) 0.0037(18) 0.001(2) 0.0001(14)
C30 0.0258(19) 0.0221(19) 0.034(2) 0.0059(16) -0.0053(17) 0.0005(15)

loop_
_atom_type_symbol
_atom_type_description
_atom_type_scat_dispersion_real
_atom_type_scat_dispersion_imag
_atom_type_scat_source
C C 0.0033 0.0016 'International Tables Vol C Tables 4.2.6.8 and 6.1.1.4'
H H 0.0000 0.0000 'International Tables Vol C Tables 4.2.6.8 and 6.1.1.4'
N N 0.0061 0.0033 'International Tables Vol C Tables 4.2.6.8 and 6.1.1.4'
O O 0.0106 0.0060 'International Tables Vol C Tables 4.2.6.8 and 6.1.1.4'
Cl Cl 0.1484 0.1585 'International Tables Vol C Tables 4.2.6.8 and 6.1.1.4'
Ti Ti 0.2776 0.4457 'International Tables Vol C Tables 4.2.6.8 and 6.1.1.4'

loop_
_geom_angle_atom_site_label_1
_geom_angle_atom_site_label_2
_geom_angle_atom_site_label_3
_geom_angle
O2 Ti1 O1 168.88(11)
O2 Ti1 N2 82.85(10)
O1 Ti1 N2 88.91(10)
O2 Ti1 N1 89.03(11)
O1 Ti1 N1 82.61(10)
N2 Ti1 N1 83.49(10)
O2 Ti1 Cl1 95.23(7)
O1 Ti1 Cl1 92.06(8)
N2 Ti1 Cl1 172.94(8)
N1 Ti1 Cl1 89.70(8)
O2 Ti1 Cl2 95.27(8)
O1 Ti1 Cl2 91.77(8)
N2 Ti1 Cl2 87.34(8)
N1 Ti1 Cl2 169.32(8)
Cl1 Ti1 Cl2 99.61(4)
C1 O1 Ti1 138.1(2)
C16 O2 Ti1 141.9(2)
C7 N1 C8 115.1(3)
C7 N1 Ti1 125.5(2)
C8 N1 Ti1 119.4(2)
C22 N2 C23 115.2(3)
C22 N2 Ti1 126.1(2)
C23 N2 Ti1 118.5(2)
O1 C1 C6 119.7(3)
O1 C1 C2 121.1(3)
C6 C1 C2 119.2(3)
C3 C2 C1 120.0(3)
C3 C2 C7 118.5(3)
C1 C2 C7 121.6(3)
C4 C3 C2 120.7(4)
C4 C3 H3 119.7
C2 C3 H3 119.7
C3 C4 C5 119.0(3)
C3 C4 H4 120.5
C5 C4 H4 120.5
C6 C5 C4 121.4(3)
C6 C5 H5 119.3
C4 C5 H5 119.3
C5 C6 C1 119.6(4)
C5 C6 H6 120.2
C1 C6 H6 120.2
N1 C7 C2 126.4(3)
N1 C7 H7 116.8
C2 C7 H7 116.8
N1 C8 C9 112.2(3)
N1 C8 H8A 109.2
C9 C8 H8A 109.2
N1 C8 H8B 109.2
C9 C8 H8B 109.2
H8A C8 H8B 107.9
C10 C9 C8 111.7(3)
C10 C9 H9A 109.3
C8 C9 H9A 109.3
C10 C9 H9B 109.3
C8 C9 H9B 109.3
H9A C9 H9B 107.9
C15 C10 C11 117.8(3)
C15 C10 C9 121.3(3)
C11 C10 C9 120.8(3)
C12 C11 C10 121.7(3)
C12 C11 H11 119.2
C10 C11 H11 119.2
C13 C12 C11 119.6(3)
C13 C12 H12 120.2
C11 C12 H12 120.2
C12 C13 C14 119.8(3)
C12 C13 H13 120.1
C14 C13 H13 120.1
C13 C14 C15 120.3(4)
C13 C14 H14 119.9
C15 C14 H14 119.9
C10 C15 C14 120.8(4)
C10 C15 H15 119.6
C14 C15 H15 119.6
O2 C16 C21 120.3(3)
O2 C16 C17 119.8(3)
C21 C16 C17 119.9(3)
C18 C17 C16 119.1(3)
C18 C17 C22 119.2(3)
C16 C17 C22 121.7(3)
C19 C18 C17 120.8(3)
C19 C18 H18 119.6
C17 C18 H18 119.6
C18 C19 C20 119.6(3)
C18 C19 H19 120.2
C20 C19 H19 120.2
C21 C20 C19 120.8(3)
C21 C20 H20 119.6
C19 C20 H20 119.6
C20 C21 C16 119.9(3)
C20 C21 H21 120.1
C16 C21 H21 120.1
N2 C22 C17 126.8(3)
N2 C22 H22 116.6
C17 C22 H22 116.6
N2 C23 C24 112.6(3)
N2 C23 H23A 109.1
C24 C23 H23A 109.1
N2 C23 H23B 109.1
C24 C23 H23B 109.1
H23A C23 H23B 107.8
C25 C24 C23 109.4(3)
C25 C24 H24A 109.8
C23 C24 H24A 109.8
C25 C24 H24B 109.8
C23 C24 H24B 109.8
H24A C24 H24B 108.2
C26 C25 C30 118.4(3)
C26 C25 C24 120.0(3)
C30 C25 C24 121.6(3)
C25 C26 C27 120.7(3)
C25 C26 H26 119.7
C27 C26 H26 119.7
C28 C27 C26 120.1(4)
C28 C27 H27 120.0
C26 C27 H27 120.0
C29 C28 C27 119.8(3)
C29 C28 H28 120.1
C27 C28 H28 120.1
C28 C29 C30 120.6(4)
C28 C29 H29 119.7
C30 C29 H29 119.7
C29 C30 C25 120.4(4)
C29 C30 H30 119.8
C25 C30 H30 119.8

loop_
_geom_bond_atom_site_label_1
_geom_bond_atom_site_label_2
_geom_bond_distance
Ti1 O2 1.851(2)
Ti1 O1 1.884(2)
Ti1 N2 2.181(3)
Ti1 N1 2.200(3)
Ti1 Cl1 2.3006(10)
Ti1 Cl2 2.3211(11)
O1 C1 1.311(4)
O2 C16 1.334(4)
N1 C7 1.291(4)
N1 C8 1.466(4)
N2 C22 1.293(4)
N2 C23 1.478(4)
C1 C6 1.398(5)
C1 C2 1.403(5)
C2 C3 1.401(5)
C2 C7 1.449(5)
C3 C4 1.376(5)
C3 H3 0.9500
C4 C5 1.397(6)
C4 H4 0.9500
C5 C6 1.384(5)
C5 H5 0.9500
C6 H6 0.9500
C7 H7 0.9500
C8 C9 1.541(5)
C8 H8A 0.9900
C8 H8B 0.9900
C9 C10 1.508(5)
C9 H9A 0.9900
C9 H9B 0.9900
C10 C15 1.385(5)
C10 C11 1.400(5)
C11 C12 1.383(5)
C11 H11 0.9500
C12 C13 1.378(5)
C12 H12 0.9500
C13 C14 1.386(5)
C13 H13 0.9500
C14 C15 1.390(5)
C14 H14 0.9500
C15 H15 0.9500
C16 C21 1.394(5)
C16 C17 1.408(5)
C17 C18 1.400(5)
C17 C22 1.440(5)
C18 C19 1.377(5)
C18 H18 0.9500
C19 C20 1.397(5)
C19 H19 0.9500
C20 C21 1.381(5)
C20 H20 0.9500
C21 H21 0.9500
C22 H22 0.9500
C23 C24 1.528(5)
C23 H23A 0.9900
C23 H23B 0.9900
C24 C25 1.512(5)
C24 H24A 0.9900
C24 H24B 0.9900
C25 C26 1.388(5)
C25 C30 1.388(5)
C26 C27 1.390(5)
C26 H26 0.9500
C27 C28 1.374(6)
C27 H27 0.9500
C28 C29 1.368(6)
C28 H28 0.9500
C29 C30 1.386(5)
C29 H29 0.9500
C30 H30 0.9500

loop_
_geom_torsion_atom_site_label_1
_geom_torsion_atom_site_label_2
_geom_torsion_atom_site_label_3
_geom_torsion_atom_site_label_4
_geom_torsion
O2 Ti1 O1 C1 -68.0(7)
N2 Ti1 O1 C1 -110.0(3)
N1 Ti1 O1 C1 -26.5(3)
Cl1 Ti1 O1 C1 63.0(3)
Cl2 Ti1 O1 C1 162.6(3)
O1 Ti1 O2 C16 -32.4(7)
N2 Ti1 O2 C16 10.0(3)
N1 Ti1 O2 C16 -73.6(3)
Cl1 Ti1 O2 C16 -163.2(3)
Cl2 Ti1 O2 C16 96.6(3)
O2 Ti1 N1 C7 -176.0(3)
O1 Ti1 N1 C7 11.4(3)
N2 Ti1 N1 C7 101.1(3)
Cl1 Ti1 N1 C7 -80.8(3)
Cl2 Ti1 N1 C7 70.1(5)
O2 Ti1 N1 C8 1.8(2)
O1 Ti1 N1 C8 -170.9(2)
N2 Ti1 N1 C8 -81.2(2)
Cl1 Ti1 N1 C8 97.0(2)
Cl2 Ti1 N1 C8 -112.2(4)
O2 Ti1 N2 C22 -4.9(3)
O1 Ti1 N2 C22 167.6(3)
N1 Ti1 N2 C22 84.9(3)
Cl1 Ti1 N2 C22 69.6(7)
Cl2 Ti1 N2 C22 -100.6(3)
O2 Ti1 N2 C23 170.4(2)
O1 Ti1 N2 C23 -17.0(2)
N1 Ti1 N2 C23 -99.7(2)
Cl1 Ti1 N2 C23 -115.0(6)
Cl2 Ti1 N2 C23 74.8(2)
Ti1 O1 C1 C6 -153.5(3)
Ti1 O1 C1 C2 26.5(5)
O1 C1 C2 C3 177.4(3)
C6 C1 C2 C3 -2.6(5)
O1 C1 C2 C7 -2.5(5)
C6 C1 C2 C7 177.4(3)
C1 C2 C3 C4 3.6(5)
C7 C2 C3 C4 -176.5(3)
C2 C3 C4 C5 -2.1(6)
C3 C4 C5 C6 -0.2(6)
C4 C5 C6 C1 1.1(6)
O1 C1 C6 C5 -179.7(3)
C2 C1 C6 C5 0.3(5)
C8 N1 C7 C2 -177.6(3)
Ti1 N1 C7 C2 0.3(5)
C3 C2 C7 N1 172.0(3)
C1 C2 C7 N1 -8.1(5)
C7 N1 C8 C9 100.4(3)
Ti1 N1 C8 C9 -77.6(3)
N1 C8 C9 C10 -83.8(4)
C8 C9 C10 C15 75.6(4)
C8 C9 C10 C11 -100.9(4)
C15 C10 C11 C12 -0.7(5)
C9 C10 C11 C12 175.8(3)
C10 C11 C12 C13 -1.5(6)
C11 C12 C13 C14 2.3(6)
C12 C13 C14 C15 -0.8(6)
C11 C10 C15 C14 2.2(5)
C9 C10 C15 C14 -174.3(3)
C13 C14 C15 C10 -1.5(6)
Ti1 O2 C16 C21 171.0(3)
Ti1 O2 C16 C17 -7.7(5)
O2 C16 C17 C18 179.6(3)
C21 C16 C17 C18 0.9(5)
O2 C16 C17 C22 -3.0(5)
C21 C16 C17 C22 178.3(3)
C16 C17 C18 C19 -0.8(5)
C22 C17 C18 C19 -178.3(3)
C17 C18 C19 C20 0.2(5)
C18 C19 C20 C21 0.3(5)
C19 C20 C21 C16 -0.2(5)
O2 C16 C21 C20 -179.1(3)
C17 C16 C21 C20 -0.4(5)
C23 N2 C22 C17 -176.2(3)
Ti1 N2 C22 C17 -0.7(5)
C18 C17 C22 N2 -176.6(3)
C16 C17 C22 N2 6.1(5)
C22 N2 C23 C24 -86.7(3)
Ti1 N2 C23 C24 97.4(3)
N2 C23 C24 C25 -176.9(3)
C23 C24 C25 C26 -68.0(4)
C23 C24 C25 C30 110.3(4)
C30 C25 C26 C27 -0.1(5)
C24 C25 C26 C27 178.3(3)
C25 C26 C27 C28 0.6(6)
C26 C27 C28 C29 -0.4(6)
C27 C28 C29 C30 -0.4(6)
C28 C29 C30 C25 0.9(6)
C26 C25 C30 C29 -0.7(5)
C24 C25 C30 C29 -179.0(3)
